data_7245191
loop_
_publ_author_name
'Liu, Jiang'
'Xu, Jingcheng'
'Mei, Haibo'
'Han, Jianlin'

_publ_section_title
;
 Electrochemical multi-component reaction of potassium metabisulfite with
 alkenes and alcohols enabling synthesis of sulfonate esters
;
_journal_issue 16
_journal_name_full 'Green Chemistry'
_journal_page_first 6113
_journal_page_last 6118
_journal_paper_doi 10.1039/D2GC01909D
_journal_volume 24
_journal_year 2022
_chemical_formula_moiety 'C10 H13 Br O4 S'
_chemical_formula_sum 'C10 H13 Br O4 S'
_chemical_formula_weight 309.17
_space_group_crystal_system triclinic
_space_group_IT_number 2
_space_group_name_Hall '-P 1'
_space_group_name_H-M_alt 'P -1'
_atom_sites_solution_hydrogens geom
_atom_sites_solution_primary dual
_audit_creation_date 2022-01-13
_audit_creation_method
;
Olex2 1.5-beta
(compiled 2021.12.09 svn.r5202d8cf for OlexSys, GUI svn.r6439)
;
_audit_update_record
;
2022-05-18 deposited with the CCDC.	2022-07-19 downloaded from the CCDC.
;
_cell_angle_alpha 88.533(7)
_cell_angle_beta 79.948(8)
_cell_angle_gamma 87.813(7)
_cell_formula_units_Z 2
_cell_length_a 6.7194(6)
_cell_length_b 7.7474(7)
_cell_length_c 12.0130(11)
_cell_measurement_reflns_used 1660
_cell_measurement_temperature 199.99(10)
_cell_measurement_theta_max 26.6600
_cell_measurement_theta_min 3.0710
_cell_volume 615.21(10)
_computing_cell_refinement 'CrysAlisPro 1.171.38.43f (Rigaku OD, 2015)'
_computing_data_collection 'CrysAlisPro 1.171.38.43f (Rigaku OD, 2015)'
_computing_data_reduction 'CrysAlisPro 1.171.38.43f (Rigaku OD, 2015)'
_computing_molecular_graphics 'Olex2 1.5-beta (Dolomanov et al., 2009)'
_computing_publication_material 'Olex2 1.5-beta (Dolomanov et al., 2009)'
_computing_structure_refinement 'SHELXL 2017/1 (Sheldrick, 2015)'
_computing_structure_solution 'SHELXT 2014/5 (Sheldrick, 2014)'
_diffrn_ambient_environment N~2~
_diffrn_ambient_temperature 199.99(10)
_diffrn_detector 'CCD plate'
_diffrn_detector_area_resol_mean 5.2684
_diffrn_detector_type AtlasS2
_diffrn_measured_fraction_theta_full 1.000
_diffrn_measured_fraction_theta_max 1.000
_diffrn_measurement_details
;
List of Runs (angles in degrees, time in seconds):

  # Type    Start    End  Width  t~exp~   \w     \q     \k     \f   Frames
#--------------------------------------------------------------------------
  1  \w    -53.00  36.00   1.00    2.50    --   11.90 -57.00-150.00   89
  2  \w    -12.00  79.00   1.00    2.50    --   11.90  77.00 120.00   91
  3  \w    -14.00  85.00   1.00    2.50    --   11.90  57.00   0.00   99
;
_diffrn_measurement_device 'four-circle diffractometer'
_diffrn_measurement_device_type 'SuperNova, Dual, Cu at zero, AtlasS2'
_diffrn_measurement_method '\w scans'
_diffrn_orient_matrix_type 'CrysAlisPro convention (1999,Acta A55,543-557)'
_diffrn_orient_matrix_UB_11 -0.0771466000
_diffrn_orient_matrix_UB_12 0.0534913000
_diffrn_orient_matrix_UB_13 0.0309777000
_diffrn_orient_matrix_UB_21 0.0584853000
_diffrn_orient_matrix_UB_22 0.0062395000
_diffrn_orient_matrix_UB_23 0.0434177000
_diffrn_orient_matrix_UB_31 0.0462000000
_diffrn_orient_matrix_UB_32 0.0741417000
_diffrn_orient_matrix_UB_33 -0.0274301000
_diffrn_radiation_monochromator mirror
_diffrn_radiation_probe x-ray
_diffrn_radiation_type 'Mo K\a'
_diffrn_radiation_wavelength 0.71073
_diffrn_reflns_av_R_equivalents 0.0343
_diffrn_reflns_av_unetI/netI 0.0582
_diffrn_reflns_Laue_measured_fraction_full 1.000
_diffrn_reflns_Laue_measured_fraction_max 1.000
_diffrn_reflns_limit_h_max 7
_diffrn_reflns_limit_h_min -7
_diffrn_reflns_limit_k_max 7
_diffrn_reflns_limit_k_min -9
_diffrn_reflns_limit_l_max 12
_diffrn_reflns_limit_l_min -14
_diffrn_reflns_number 3915
_diffrn_reflns_point_group_measured_fraction_full 1.000
_diffrn_reflns_point_group_measured_fraction_max 1.000
_diffrn_reflns_theta_full 25.000
_diffrn_reflns_theta_max 25.000
_diffrn_reflns_theta_min 2.631
_diffrn_source 'micro-focus sealed X-ray tube'
_diffrn_source_type 'SuperNova (Mo) X-ray Source'
_exptl_absorpt_coefficient_mu 3.506
_exptl_absorpt_correction_T_max 1.00000
_exptl_absorpt_correction_T_min 0.42029
_exptl_absorpt_correction_type multi-scan
_exptl_absorpt_process_details
;
CrysAlisPro 1.171.38.43f (Rigaku Oxford Diffraction, 2015)
Empirical absorption correction using spherical harmonics,
 implemented in SCALE3 ABSPACK scaling algorithm.
;
_exptl_crystal_colour colourless
_exptl_crystal_colour_primary colourless
_exptl_crystal_density_diffrn 1.669
_exptl_crystal_description block
_exptl_crystal_F_000 312
_exptl_crystal_size_max 0.14
_exptl_crystal_size_mid 0.12
_exptl_crystal_size_min 0.1
_refine_diff_density_max 0.459
_refine_diff_density_min -0.429
_refine_diff_density_rms 0.075
_refine_ls_extinction_method none
_refine_ls_goodness_of_fit_ref 1.005
_refine_ls_hydrogen_treatment constr
_refine_ls_matrix_type full
_refine_ls_number_parameters 147
_refine_ls_number_reflns 2155
_refine_ls_number_restraints 0
_refine_ls_restrained_S_all 1.005
_refine_ls_R_factor_all 0.0601
_refine_ls_R_factor_gt 0.0418
_refine_ls_shift/su_max 0.001
_refine_ls_shift/su_mean 0.000
_refine_ls_structure_factor_coef Fsqd
_refine_ls_weighting_details 'w=1/[\s^2^(Fo^2^)+(0.0404P)^2^] where P=(Fo^2^+2Fc^2^)/3'
_refine_ls_weighting_scheme calc
_refine_ls_wR_factor_gt 0.0872
_refine_ls_wR_factor_ref 0.0960
_reflns_Friedel_coverage 0.000
_reflns_number_gt 1673
_reflns_number_total 2155
_reflns_threshold_expression 'I > 2\s(I)'
_cod_data_source_file d2gc01909d2.cif
_cod_data_source_block mei0113
_cod_depositor_comments 'Adding full bibliography for 7245191.cif.'
_cod_database_code 7245191
_shelx_shelxl_version_number 2017/1
_shelx_space_group_comment
;
The symmetry employed for this shelxl refinement is uniquely defined
by the following loop, which should always be used as a source of
symmetry information in preference to the above space-group names.
They are only intended as comments.
;
_olex2_refinement_description
;
1. Fixed Uiso
 At 1.2 times of:
  All C(H) groups, All C(H,H) groups
 At 1.5 times of:
  All C(H,H,H) groups
2.a Ternary CH refined with riding coordinates:
 C7(H7)
2.b Secondary CH2 refined with riding coordinates:
 C8(H8A,H8B)
2.c Aromatic/amide H refined with riding coordinates:
 C2(H2), C3(H3), C5(H5), C6(H6)
2.d Idealised Me refined as rotating group:
 C9(H9A,H9B,H9C), C10(H10A,H10B,H10C)
;
_olex2_submission_special_instructions 'No special instructions were received'
_oxdiff_exptl_absorpt_empirical_details
;
Empirical correction (ABSPACK) includes:
- Absorption correction using spherical harmonics
- Frame scaling
;
_oxdiff_exptl_absorpt_empirical_full_max 1.893
_oxdiff_exptl_absorpt_empirical_full_min 0.637

loop_
_space_group_symop_operation_xyz
'x, y, z'
'-x, -y, -z'

loop_
_atom_site_label
_atom_site_type_symbol
_atom_site_fract_x
_atom_site_fract_y
_atom_site_fract_z
_atom_site_U_iso_or_equiv
_atom_site_adp_type
_atom_site_occupancy
_atom_site_site_symmetry_order
_atom_site_calc_flag
_atom_site_refinement_flags_posn
_atom_site_refinement_flags_adp
_atom_site_refinement_flags_occupancy
_atom_site_disorder_assembly
_atom_site_disorder_group
Br1 Br 0.94206(7) 0.23590(7) -0.13029(4) 0.0649(2) Uani 1 1 d . . . . .
S1 S 0.32683(12) 0.27749(11) 0.55688(7) 0.0266(2) Uani 1 1 d . . . . .
O1 O 0.1757(3) 0.1943(3) 0.3254(2) 0.0331(6) Uani 1 1 d . . . . .
O2 O 0.2467(3) 0.4510(3) 0.5600(2) 0.0339(6) Uani 1 1 d . . . . .
O3 O 0.4630(3) 0.2253(3) 0.6308(2) 0.0381(6) Uani 1 1 d . . . . .
O4 O 0.1496(3) 0.1497(3) 0.5846(2) 0.0307(6) Uani 1 1 d . . . . .
C1 C 0.4922(5) 0.2838(4) 0.2105(3) 0.0279(8) Uani 1 1 d . . . . .
C2 C 0.5782(5) 0.4304(5) 0.1570(3) 0.0355(9) Uani 1 1 d . . . . .
H2 H 0.545267 0.538265 0.188724 0.043 Uiso 1 1 calc R U . . .
C3 C 0.7144(5) 0.4158(5) 0.0553(3) 0.0405(10) Uani 1 1 d . . . . .
H3 H 0.773960 0.513551 0.019488 0.049 Uiso 1 1 calc R U . . .
C4 C 0.7593(5) 0.2573(5) 0.0091(3) 0.0384(10) Uani 1 1 d . . . . .
C5 C 0.6762(5) 0.1098(5) 0.0609(3) 0.0410(10) Uani 1 1 d . . . . .
H5 H 0.709411 0.002574 0.028377 0.049 Uiso 1 1 calc R U . . .
C6 C 0.5423(5) 0.1238(5) 0.1623(3) 0.0362(9) Uani 1 1 d . . . . .
H6 H 0.485584 0.025091 0.198248 0.043 Uiso 1 1 calc R U . . .
C7 C 0.3470(5) 0.2974(4) 0.3217(3) 0.0289(8) Uani 1 1 d . . . . .
H7 H 0.302554 0.418376 0.334461 0.035 Uiso 1 1 calc R U . . .
C8 C 0.4521(4) 0.2315(4) 0.4177(3) 0.0261(8) Uani 1 1 d . . . . .
H8A H 0.585080 0.280278 0.407009 0.031 Uiso 1 1 calc R U . . .
H8B H 0.471549 0.107215 0.411499 0.031 Uiso 1 1 calc R U . . .
C9 C -0.0557(5) 0.2041(5) 0.5714(3) 0.0356(9) Uani 1 1 d . . . . .
H9A H -0.072920 0.185871 0.494911 0.053 Uiso 1 1 calc R U . . .
H9B H -0.077769 0.324429 0.588277 0.053 Uiso 1 1 calc R U . . .
H9C H -0.151175 0.137626 0.622146 0.053 Uiso 1 1 calc R U . . .
C10 C 0.0448(5) 0.2552(6) 0.2502(3) 0.0456(11) Uani 1 1 d . . . . .
H10A H 0.117386 0.254400 0.173976 0.068 Uiso 1 1 calc R U . . .
H10B H -0.002906 0.370823 0.269513 0.068 Uiso 1 1 calc R U . . .
H10C H -0.068331 0.181293 0.256686 0.068 Uiso 1 1 calc R U . . .

loop_
_atom_site_aniso_label
_atom_site_aniso_U_11
_atom_site_aniso_U_22
_atom_site_aniso_U_33
_atom_site_aniso_U_23
_atom_site_aniso_U_13
_atom_site_aniso_U_12
Br1 0.0646(3) 0.0878(4) 0.0365(3) -0.0072(3) 0.0081(2) -0.0008(3)
S1 0.0277(5) 0.0246(5) 0.0291(5) -0.0029(4) -0.0097(4) -0.0006(4)
O1 0.0261(12) 0.0409(15) 0.0346(15) 0.0010(12) -0.0114(11) -0.0023(12)
O2 0.0399(14) 0.0205(13) 0.0418(16) -0.0069(11) -0.0083(11) 0.0014(11)
O3 0.0351(13) 0.0498(17) 0.0334(15) -0.0028(12) -0.0176(11) 0.0007(12)
O4 0.0278(12) 0.0260(13) 0.0388(15) 0.0033(11) -0.0076(11) -0.0014(11)
C1 0.0286(18) 0.029(2) 0.029(2) -0.0023(16) -0.0135(15) 0.0013(16)
C2 0.042(2) 0.032(2) 0.034(2) -0.0019(17) -0.0118(18) 0.0041(18)
C3 0.041(2) 0.041(2) 0.040(2) 0.0062(19) -0.0084(19) -0.0074(19)
C4 0.034(2) 0.058(3) 0.025(2) -0.0023(19) -0.0073(16) 0.001(2)
C5 0.042(2) 0.039(2) 0.044(3) -0.0164(19) -0.0100(19) 0.0014(19)
C6 0.039(2) 0.036(2) 0.035(2) -0.0034(17) -0.0080(18) -0.0038(18)
C7 0.0294(19) 0.0244(19) 0.035(2) -0.0021(16) -0.0113(16) 0.0020(16)
C8 0.0216(17) 0.0255(19) 0.032(2) -0.0043(15) -0.0054(15) 0.0000(15)
C9 0.0253(18) 0.038(2) 0.044(2) -0.0017(18) -0.0081(16) 0.0002(17)
C10 0.031(2) 0.070(3) 0.039(3) -0.004(2) -0.0179(18) 0.005(2)

loop_
_atom_type_symbol
_atom_type_description
_atom_type_scat_dispersion_real
_atom_type_scat_dispersion_imag
_atom_type_scat_source
C C 0.0033 0.0016 'International Tables Vol C Tables 4.2.6.8 and 6.1.1.4'
H H 0.0000 0.0000 'International Tables Vol C Tables 4.2.6.8 and 6.1.1.4'
Br Br -0.2901 2.4595 'International Tables Vol C Tables 4.2.6.8 and 6.1.1.4'
O O 0.0106 0.0060 'International Tables Vol C Tables 4.2.6.8 and 6.1.1.4'
S S 0.1246 0.1234 'International Tables Vol C Tables 4.2.6.8 and 6.1.1.4'

loop_
_geom_angle_atom_site_label_1
_geom_angle_atom_site_label_2
_geom_angle_atom_site_label_3
_geom_angle
_geom_angle_site_symmetry_1
_geom_angle_site_symmetry_3
_geom_angle_publ_flag
O2 S1 O4 109.55(13) . . ?
O2 S1 C8 109.34(16) . . ?
O3 S1 O2 119.32(14) . . ?
O3 S1 O4 104.74(14) . . ?
O3 S1 C8 106.66(15) . . ?
O4 S1 C8 106.47(14) . . ?
C7 O1 C10 113.2(3) . . ?
C9 O4 S1 120.7(2) . . ?
C2 C1 C7 120.4(3) . . ?
C6 C1 C2 119.5(3) . . ?
C6 C1 C7 120.1(3) . . ?
C1 C2 H2 120.1 . . ?
C1 C2 C3 119.8(4) . . ?
C3 C2 H2 120.1 . . ?
C2 C3 H3 120.3 . . ?
C4 C3 C2 119.4(3) . . ?
C4 C3 H3 120.3 . . ?
C3 C4 Br1 119.9(3) . . ?
C3 C4 C5 121.7(4) . . ?
C5 C4 Br1 118.4(3) . . ?
C4 C5 H5 120.5 . . ?
C4 C5 C6 118.9(4) . . ?
C6 C5 H5 120.5 . . ?
C1 C6 C5 120.6(3) . . ?
C1 C6 H6 119.7 . . ?
C5 C6 H6 119.7 . . ?
O1 C7 C1 112.4(3) . . ?
O1 C7 H7 109.5 . . ?
O1 C7 C8 106.2(3) . . ?
C1 C7 H7 109.5 . . ?
C1 C7 C8 109.6(3) . . ?
C8 C7 H7 109.5 . . ?
S1 C8 H8A 108.2 . . ?
S1 C8 H8B 108.2 . . ?
C7 C8 S1 116.5(2) . . ?
C7 C8 H8A 108.2 . . ?
C7 C8 H8B 108.2 . . ?
H8A C8 H8B 107.3 . . ?
O4 C9 H9A 109.5 . . ?
O4 C9 H9B 109.5 . . ?
O4 C9 H9C 109.5 . . ?
H9A C9 H9B 109.5 . . ?
H9A C9 H9C 109.5 . . ?
H9B C9 H9C 109.5 . . ?
O1 C10 H10A 109.5 . . ?
O1 C10 H10B 109.5 . . ?
O1 C10 H10C 109.5 . . ?
H10A C10 H10B 109.5 . . ?
H10A C10 H10C 109.5 . . ?
H10B C10 H10C 109.5 . . ?

loop_
_geom_bond_atom_site_label_1
_geom_bond_atom_site_label_2
_geom_bond_distance
_geom_bond_site_symmetry_2
_geom_bond_publ_flag
Br1 C4 1.903(4) . ?
S1 O2 1.427(2) . ?
S1 O3 1.423(2) . ?
S1 O4 1.563(2) . ?
S1 C8 1.774(3) . ?
O1 C7 1.420(4) . ?
O1 C10 1.426(4) . ?
O4 C9 1.461(4) . ?
C1 C2 1.386(5) . ?
C1 C6 1.386(5) . ?
C1 C7 1.514(5) . ?
C2 H2 0.9300 . ?
C2 C3 1.397(5) . ?
C3 H3 0.9300 . ?
C3 C4 1.362(5) . ?
C4 C5 1.377(5) . ?
C5 H5 0.9300 . ?
C5 C6 1.386(5) . ?
C6 H6 0.9300 . ?
C7 H7 0.9800 . ?
C7 C8 1.521(5) . ?
C8 H8A 0.9700 . ?
C8 H8B 0.9700 . ?
C9 H9A 0.9600 . ?
C9 H9B 0.9600 . ?
C9 H9C 0.9600 . ?
C10 H10A 0.9600 . ?
C10 H10B 0.9600 . ?
C10 H10C 0.9600 . ?

loop_
_geom_torsion_atom_site_label_1
_geom_torsion_atom_site_label_2
_geom_torsion_atom_site_label_3
_geom_torsion_atom_site_label_4
_geom_torsion
_geom_torsion_site_symmetry_1
_geom_torsion_site_symmetry_2
_geom_torsion_site_symmetry_3
_geom_torsion_site_symmetry_4
_geom_torsion_publ_flag
Br1 C4 C5 C6 -179.8(3) . . . . ?
O1 C7 C8 S1 -71.0(3) . . . . ?
O2 S1 O4 C9 20.8(3) . . . . ?
O2 S1 C8 C7 -42.1(3) . . . . ?
O3 S1 O4 C9 149.9(2) . . . . ?
O3 S1 C8 C7 -172.4(2) . . . . ?
O4 S1 C8 C7 76.2(3) . . . . ?
C1 C2 C3 C4 0.8(5) . . . . ?
C1 C7 C8 S1 167.4(2) . . . . ?
C2 C1 C6 C5 -0.5(5) . . . . ?
C2 C1 C7 O1 136.6(3) . . . . ?
C2 C1 C7 C8 -105.5(4) . . . . ?
C2 C3 C4 Br1 179.2(3) . . . . ?
C2 C3 C4 C5 -1.0(6) . . . . ?
C3 C4 C5 C6 0.5(6) . . . . ?
C4 C5 C6 C1 0.3(5) . . . . ?
C6 C1 C2 C3 -0.1(5) . . . . ?
C6 C1 C7 O1 -44.3(4) . . . . ?
C6 C1 C7 C8 73.6(4) . . . . ?
C7 C1 C2 C3 179.0(3) . . . . ?
C7 C1 C6 C5 -179.5(3) . . . . ?
C8 S1 O4 C9 -97.4(3) . . . . ?
C10 O1 C7 C1 -68.3(4) . . . . ?
C10 O1 C7 C8 171.9(3) . . . . ?
